data_7004711
loop_
_publ_author_name
'Beves, Jonathon E.'
'Constable, Edwin C.'
'Housecroft, Catherine E.'
'Kepert, Cameron J.'
'Neuburger, Markus'
'Price, David J.'
'Schaffner, Silvia'
'Zampese, Jennifer A.'

_publ_section_title
;
 Curly--curly, loop--loop: homoleptic metal(ii) complexes of
 pyridinecarbaldehyde
 4&#x2032;-(2,2&#x2032;:6&#x2032;,2&#x2033;-terpyridyl)hydrazones and
 their coordination polymers
;
_journal_issue 47
_journal_name_full 'Dalton Transactions'
_journal_page_first 6742
_journal_page_last 6751
_journal_paper_doi 10.1039/b810906k
_journal_year 2008
_chemical_formula_moiety 'C21 H16 N6, C H Cl3, H2 O'
_chemical_formula_sum 'C22 H19 Cl3 N6 O'
_chemical_formula_weight 489.78
_chemical_name_systematic
;
?
;
_space_group_IT_number 2
_symmetry_cell_setting triclinic
_symmetry_space_group_name_Hall '-P 1'
_symmetry_space_group_name_H-M 'P -1'
_atom_sites_solution_hydrogens geom
_atom_sites_solution_primary direct
_atom_sites_solution_secondary difmap
_audit_creation_method SHELXL-97
_cell_angle_alpha 71.39(3)
_cell_angle_beta 71.60(3)
_cell_angle_gamma 88.82(3)
_cell_formula_units_Z 2
_cell_length_a 9.957(2)
_cell_length_b 10.336(2)
_cell_length_c 12.413(3)
_cell_measurement_temperature 173(2)
_cell_volume 1144.2(5)
_computing_cell_refinement 'Stoe IPDS'
_computing_data_collection 'Stoe IPDS'
_computing_data_reduction 'Stoe IPDS'
_computing_molecular_graphics 'Bruker SHELXTL'
_computing_publication_material 'Bruker SHELXTL'
_computing_structure_refinement 'SHELXL-97 (Sheldrick, 1997)'
_computing_structure_solution 'SHELXS-97 (Sheldrick, 1990)'
_diffrn_ambient_temperature 173(2)
_diffrn_measured_fraction_theta_full 0.988
_diffrn_measured_fraction_theta_max 0.988
_diffrn_measurement_device_type 'Stoe IPDS'
_diffrn_measurement_method '\w scans'
_diffrn_radiation_monochromator graphite
_diffrn_radiation_source 'fine-focus sealed tube'
_diffrn_radiation_type MoK\a
_diffrn_radiation_wavelength 0.71073
_diffrn_reflns_av_R_equivalents 0.1144
_diffrn_reflns_av_sigmaI/netI 0.0558
_diffrn_reflns_limit_h_max 11
_diffrn_reflns_limit_h_min -11
_diffrn_reflns_limit_k_max 12
_diffrn_reflns_limit_k_min -12
_diffrn_reflns_limit_l_max 14
_diffrn_reflns_limit_l_min -14
_diffrn_reflns_number 20589
_diffrn_reflns_theta_full 25.05
_diffrn_reflns_theta_max 25.05
_diffrn_reflns_theta_min 2.85
_exptl_absorpt_coefficient_mu 0.428
_exptl_absorpt_correction_type none
_exptl_crystal_colour yellow
_exptl_crystal_density_diffrn 1.422
_exptl_crystal_density_method 'not measured'
_exptl_crystal_description block
_exptl_crystal_F_000 504
_exptl_crystal_size_max 0.60
_exptl_crystal_size_mid 0.24
_exptl_crystal_size_min 0.08
_refine_diff_density_max 0.510
_refine_diff_density_min -0.759
_refine_diff_density_rms 0.061
_refine_ls_extinction_method none
_refine_ls_goodness_of_fit_ref 1.103
_refine_ls_hydrogen_treatment mixed
_refine_ls_matrix_type full
_refine_ls_number_parameters 295
_refine_ls_number_reflns 3989
_refine_ls_number_restraints 0
_refine_ls_restrained_S_all 1.103
_refine_ls_R_factor_all 0.0686
_refine_ls_R_factor_gt 0.0637
_refine_ls_shift/su_max 0.000
_refine_ls_shift/su_mean 0.000
_refine_ls_structure_factor_coef Fsqd
_refine_ls_weighting_details 'calc w=1/[\s^2^(Fo^2^)+(0.0292P)^2^+1.8426P] where P=(Fo^2^+2Fc^2^)/3'
_refine_ls_weighting_scheme calc
_refine_ls_wR_factor_gt 0.1367
_refine_ls_wR_factor_ref 0.1401
_reflns_number_gt 3666
_reflns_number_total 3989
_reflns_threshold_expression >2sigma(I)
_cod_duplicate_entry 7004704
_cod_data_source_file b810906k.txt
_cod_data_source_block jb999
_cod_depositor_comments
;
The following automatic conversions were performed:
'_symmetry_cell_setting' value 'Triclinic' changed to 'triclinic'
according to '/home/saulius/struct/CIF-dictionaries/cif_core.dic'
dictionary named 'cif_core.dic' version 2.4.1 from 2010-06-29.

Automatic conversion script
Id: cif_fix_enum 1527 2010-12-29 10:47:43Z saulius 
;
_cod_original_sg_symbol_Hall -P1
_cod_original_sg_symbol_H-M P-1
_cod_database_code 7004711

loop_
_symmetry_equiv_pos_as_xyz
'x, y, z'
'-x, -y, -z'

loop_
_atom_site_label
_atom_site_type_symbol
_atom_site_fract_x
_atom_site_fract_y
_atom_site_fract_z
_atom_site_U_iso_or_equiv
_atom_site_adp_type
_atom_site_occupancy
_atom_site_symmetry_multiplicity
_atom_site_calc_flag
_atom_site_refinement_flags
_atom_site_disorder_assembly
_atom_site_disorder_group
N1 N 0.4652(2) 1.1666(2) 0.7729(2) 0.0271(5) Uani 1 1 d . . .
C1 C 0.1575(3) 0.5074(3) 0.6598(3) 0.0306(6) Uani 1 1 d . . .
H1 H 0.0778 0.4598 0.6583 0.037 Uiso 1 1 calc R . .
N2 N 0.3468(2) 0.8987(2) 0.69256(19) 0.0220(5) Uani 1 1 d . . .
C2 C 0.2866(3) 0.4520(3) 0.6345(3) 0.0319(6) Uani 1 1 d . . .
H2 H 0.2952 0.3683 0.6175 0.038 Uiso 1 1 calc R . .
N3 N 0.1373(2) 0.6235(2) 0.6862(2) 0.0270(5) Uani 1 1 d . . .
C3 C 0.4033(3) 0.5229(3) 0.6347(3) 0.0306(6) Uani 1 1 d . . .
H3A H 0.4940 0.4883 0.6178 0.037 Uiso 1 1 calc R . .
N4 N -0.0562(2) 0.9939(2) 0.8661(2) 0.0255(5) Uani 1 1 d . . .
H4B H -0.1298 0.9345 0.8879 0.031 Uiso 1 1 calc R . .
C4 C 0.3863(3) 0.6438(3) 0.6596(2) 0.0262(6) Uani 1 1 d . . .
H4A H 0.4654 0.6945 0.6586 0.031 Uiso 1 1 calc R . .
N5 N -0.0735(2) 1.1143(2) 0.8888(2) 0.0229(5) Uani 1 1 d . . .
C5 C 0.2516(3) 0.6911(3) 0.6864(2) 0.0221(5) Uani 1 1 d . . .
C6 C 0.2286(3) 0.8185(3) 0.7187(2) 0.0208(5) Uani 1 1 d . . .
N6 N -0.2862(3) 1.5071(2) 1.0226(2) 0.0307(5) Uani 1 1 d . . .
C7 C 0.0938(3) 0.8477(3) 0.7758(2) 0.0220(5) Uani 1 1 d . . .
H7A H 0.0131 0.7880 0.7925 0.026 Uiso 1 1 calc R . .
C8 C 0.0778(3) 0.9659(3) 0.8087(2) 0.0218(5) Uani 1 1 d . . .
C9 C 0.2004(3) 1.0498(3) 0.7825(2) 0.0219(5) Uani 1 1 d . . .
H9A H 0.1944 1.1315 0.8028 0.026 Uiso 1 1 calc R . .
C10 C 0.3304(3) 1.0106(3) 0.7265(2) 0.0203(5) Uani 1 1 d . . .
C11 C 0.4673(3) 1.0896(3) 0.7032(2) 0.0215(5) Uani 1 1 d . . .
C12 C 0.5901(3) 1.0766(3) 0.6170(2) 0.0274(6) Uani 1 1 d . . .
H12A H 0.5873 1.0233 0.5678 0.033 Uiso 1 1 calc R . .
C13 C 0.7174(3) 1.1429(3) 0.6034(3) 0.0307(6) Uani 1 1 d . . .
H13A H 0.8032 1.1351 0.5452 0.037 Uiso 1 1 calc R . .
C14 C 0.7170(3) 1.2201(3) 0.6760(3) 0.0318(6) Uani 1 1 d . . .
H14A H 0.8026 1.2652 0.6697 0.038 Uiso 1 1 calc R . .
C15 C 0.5898(3) 1.2304(3) 0.7575(3) 0.0326(6) Uani 1 1 d . . .
H15A H 0.5899 1.2856 0.8057 0.039 Uiso 1 1 calc R . .
C16 C -0.1999(3) 1.1319(3) 0.9487(2) 0.0236(5) Uani 1 1 d . . .
H16A H -0.2750 1.0620 0.9758 0.028 Uiso 1 1 calc R . .
C17 C -0.2272(3) 1.2594(3) 0.9748(2) 0.0219(5) Uani 1 1 d . . .
C18 C -0.3641(3) 1.2821(3) 1.0366(2) 0.0262(6) Uani 1 1 d . . .
H18A H -0.4407 1.2138 1.0632 0.031 Uiso 1 1 calc R . .
C19 C -0.3874(3) 1.4050(3) 1.0588(3) 0.0295(6) Uani 1 1 d . . .
H19A H -0.4811 1.4175 1.1025 0.035 Uiso 1 1 calc R . .
C20 C -0.1546(3) 1.4840(3) 0.9638(3) 0.0305(6) Uani 1 1 d . . .
H20A H -0.0806 1.5547 0.9374 0.037 Uiso 1 1 calc R . .
C21 C -0.1200(3) 1.3643(3) 0.9393(3) 0.0270(6) Uani 1 1 d . . .
H21A H -0.0244 1.3531 0.8987 0.032 Uiso 1 1 calc R . .
Cl1 Cl -0.13027(12) 0.83353(13) 0.48550(8) 0.0669(3) Uani 1 1 d . . .
O1 O -0.2884(3) 0.7884(2) 1.0087(2) 0.0413(6) Uani 1 1 d . . .
Cl2 Cl -0.22524(12) 0.55745(10) 0.65021(12) 0.0638(3) Uani 1 1 d . . .
Cl3 Cl -0.25525(9) 0.78390(9) 0.74076(8) 0.0440(2) Uani 1 1 d . . .
C22 C -0.1499(3) 0.7199(3) 0.6304(3) 0.0344(7) Uani 1 1 d . . .
H22A H -0.0537 0.7092 0.6396 0.041 Uiso 1 1 calc R . .
H1B H -0.284(4) 0.706(5) 1.024(4) 0.052 Uiso 1 1 d . . .
H2B H -0.329(4) 0.795(4) 1.081(4) 0.052 Uiso 1 1 d . . .

loop_
_atom_site_aniso_label
_atom_site_aniso_U_11
_atom_site_aniso_U_22
_atom_site_aniso_U_33
_atom_site_aniso_U_23
_atom_site_aniso_U_13
_atom_site_aniso_U_12
N1 0.0248(12) 0.0286(12) 0.0291(12) -0.0120(10) -0.0076(10) -0.0007(9)
C1 0.0298(15) 0.0296(14) 0.0338(16) -0.0155(12) -0.0069(12) -0.0021(11)
N2 0.0219(11) 0.0232(11) 0.0200(11) -0.0066(9) -0.0062(9) 0.0005(9)
C2 0.0383(16) 0.0280(14) 0.0322(15) -0.0164(12) -0.0090(13) 0.0053(12)
N3 0.0251(12) 0.0272(12) 0.0306(12) -0.0134(10) -0.0075(10) 0.0005(9)
C3 0.0289(14) 0.0346(15) 0.0322(15) -0.0166(13) -0.0103(12) 0.0105(12)
N4 0.0191(11) 0.0245(11) 0.0333(13) -0.0148(10) -0.0036(9) 0.0006(9)
C4 0.0242(13) 0.0306(14) 0.0269(14) -0.0135(12) -0.0085(11) 0.0032(11)
N5 0.0237(11) 0.0227(11) 0.0235(11) -0.0092(9) -0.0078(9) 0.0031(9)
C5 0.0248(13) 0.0234(13) 0.0178(12) -0.0064(10) -0.0066(10) 0.0008(10)
C6 0.0219(12) 0.0224(12) 0.0178(12) -0.0060(10) -0.0067(10) 0.0013(10)
N6 0.0389(14) 0.0259(12) 0.0278(12) -0.0093(10) -0.0111(11) 0.0079(10)
C7 0.0219(12) 0.0216(12) 0.0225(13) -0.0070(10) -0.0073(10) -0.0010(10)
C8 0.0221(13) 0.0236(13) 0.0179(12) -0.0056(10) -0.0057(10) 0.0030(10)
C9 0.0248(13) 0.0200(12) 0.0206(13) -0.0067(10) -0.0068(10) 0.0013(10)
C10 0.0218(12) 0.0205(12) 0.0168(12) -0.0040(10) -0.0059(10) -0.0008(10)
C11 0.0226(13) 0.0196(12) 0.0198(12) -0.0030(10) -0.0070(10) 0.0007(10)
C12 0.0267(14) 0.0285(14) 0.0256(14) -0.0099(11) -0.0053(11) -0.0008(11)
C13 0.0226(13) 0.0337(15) 0.0288(15) -0.0069(12) -0.0019(11) -0.0019(11)
C14 0.0253(14) 0.0305(15) 0.0379(16) -0.0078(13) -0.0109(12) -0.0055(11)
C15 0.0315(15) 0.0331(15) 0.0383(16) -0.0181(13) -0.0117(13) -0.0007(12)
C16 0.0222(13) 0.0245(13) 0.0235(13) -0.0072(11) -0.0071(11) 0.0010(10)
C17 0.0229(13) 0.0244(13) 0.0187(12) -0.0070(10) -0.0076(10) 0.0046(10)
C18 0.0228(13) 0.0280(14) 0.0254(14) -0.0068(11) -0.0066(11) 0.0021(11)
C19 0.0284(14) 0.0327(15) 0.0270(14) -0.0115(12) -0.0073(12) 0.0100(12)
C20 0.0338(15) 0.0249(14) 0.0320(15) -0.0084(12) -0.0108(12) -0.0005(11)
C21 0.0233(13) 0.0251(13) 0.0296(15) -0.0080(11) -0.0056(11) 0.0026(11)
Cl1 0.0674(7) 0.0859(8) 0.0321(5) -0.0026(5) -0.0131(4) 0.0103(5)
O1 0.0447(13) 0.0298(11) 0.0388(13) -0.0185(10) 0.0086(10) -0.0093(10)
Cl2 0.0668(6) 0.0471(5) 0.1007(9) -0.0336(5) -0.0493(6) 0.0058(4)
Cl3 0.0389(4) 0.0509(5) 0.0410(5) -0.0173(4) -0.0097(3) 0.0087(3)
C22 0.0308(15) 0.0423(17) 0.0344(16) -0.0132(14) -0.0158(13) 0.0050(13)

loop_
_atom_type_symbol
_atom_type_description
_atom_type_scat_dispersion_real
_atom_type_scat_dispersion_imag
_atom_type_scat_source
C C 0.0033 0.0016 'International Tables Vol C Tables 4.2.6.8 and 6.1.1.4'
H H 0.0000 0.0000 'International Tables Vol C Tables 4.2.6.8 and 6.1.1.4'
N N 0.0061 0.0033 'International Tables Vol C Tables 4.2.6.8 and 6.1.1.4'
Cl Cl 0.1484 0.1585 'International Tables Vol C Tables 4.2.6.8 and 6.1.1.4'
O O 0.0106 0.0060 'International Tables Vol C Tables 4.2.6.8 and 6.1.1.4'

loop_
_geom_angle_atom_site_label_1
_geom_angle_atom_site_label_2
_geom_angle_atom_site_label_3
_geom_angle
_geom_angle_site_symmetry_1
_geom_angle_site_symmetry_3
_geom_angle_publ_flag
C11 N1 C15 117.2(2) . . ?
N3 C1 C2 124.3(3) . . ?
N3 C1 H1 117.9 . . ?
C2 C1 H1 117.9 . . ?
C10 N2 C6 117.0(2) . . ?
C1 C2 C3 117.7(3) . . ?
C1 C2 H2 121.1 . . ?
C3 C2 H2 121.1 . . ?
C1 N3 C5 117.3(2) . . ?
C4 C3 C2 119.3(3) . . ?
C4 C3 H3A 120.4 . . ?
C2 C3 H3A 120.4 . . ?
N5 N4 C8 119.1(2) . . ?
N5 N4 H4B 120.5 . . ?
C8 N4 H4B 120.5 . . ?
C3 C4 C5 119.3(3) . . ?
C3 C4 H4A 120.4 . . ?
C5 C4 H4A 120.4 . . ?
C16 N5 N4 116.5(2) . . ?
N3 C5 C4 122.1(2) . . ?
N3 C5 C6 117.3(2) . . ?
C4 C5 C6 120.5(2) . . ?
N2 C6 C7 123.2(2) . . ?
N2 C6 C5 115.5(2) . . ?
C7 C6 C5 121.2(2) . . ?
C19 N6 C20 116.1(2) . . ?
C6 C7 C8 119.2(2) . . ?
C6 C7 H7A 120.4 . . ?
C8 C7 H7A 120.4 . . ?
N4 C8 C7 118.9(2) . . ?
N4 C8 C9 123.0(2) . . ?
C7 C8 C9 118.1(2) . . ?
C10 C9 C8 118.2(2) . . ?
C10 C9 H9A 120.9 . . ?
C8 C9 H9A 120.9 . . ?
N2 C10 C9 124.2(2) . . ?
N2 C10 C11 114.3(2) . . ?
C9 C10 C11 121.5(2) . . ?
N1 C11 C12 122.7(2) . . ?
N1 C11 C10 117.1(2) . . ?
C12 C11 C10 120.2(2) . . ?
C11 C12 C13 119.0(3) . . ?
C11 C12 H12A 120.5 . . ?
C13 C12 H12A 120.5 . . ?
C14 C13 C12 118.8(3) . . ?
C14 C13 H13A 120.6 . . ?
C12 C13 H13A 120.6 . . ?
C15 C14 C13 118.6(3) . . ?
C15 C14 H14A 120.7 . . ?
C13 C14 H14A 120.7 . . ?
N1 C15 C14 123.7(3) . . ?
N1 C15 H15A 118.1 . . ?
C14 C15 H15A 118.1 . . ?
N5 C16 C17 119.7(2) . . ?
N5 C16 H16A 120.2 . . ?
C17 C16 H16A 120.2 . . ?
C18 C17 C21 117.0(2) . . ?
C18 C17 C16 120.5(2) . . ?
C21 C17 C16 122.4(2) . . ?
C19 C18 C17 119.3(3) . . ?
C19 C18 H18A 120.3 . . ?
C17 C18 H18A 120.3 . . ?
N6 C19 C18 124.1(3) . . ?
N6 C19 H19A 117.9 . . ?
C18 C19 H19A 117.9 . . ?
N6 C20 C21 124.3(3) . . ?
N6 C20 H20A 117.9 . . ?
C21 C20 H20A 117.9 . . ?
C20 C21 C17 119.2(3) . . ?
C20 C21 H21A 120.4 . . ?
C17 C21 H21A 120.4 . . ?
H1B O1 H2B 102(4) . . ?
Cl3 C22 Cl1 110.99(17) . . ?
Cl3 C22 Cl2 109.86(18) . . ?
Cl1 C22 Cl2 110.52(17) . . ?
Cl3 C22 H22A 108.5 . . ?
Cl1 C22 H22A 108.5 . . ?
Cl2 C22 H22A 108.5 . . ?

loop_
_geom_bond_atom_site_label_1
_geom_bond_atom_site_label_2
_geom_bond_distance
_geom_bond_site_symmetry_2
_geom_bond_publ_flag
N1 C11 1.345(3) . ?
N1 C15 1.347(4) . ?
C1 N3 1.338(4) . ?
C1 C2 1.381(4) . ?
C1 H1 0.9500 . ?
N2 C10 1.342(3) . ?
N2 C6 1.344(3) . ?
C2 C3 1.388(4) . ?
C2 H2 0.9500 . ?
N3 C5 1.348(3) . ?
C3 C4 1.375(4) . ?
C3 H3A 0.9500 . ?
N4 N5 1.357(3) . ?
N4 C8 1.374(3) . ?
N4 H4B 0.8800 . ?
C4 C5 1.394(4) . ?
C4 H4A 0.9500 . ?
N5 C16 1.288(4) . ?
C5 C6 1.489(4) . ?
C6 C7 1.383(4) . ?
N6 C19 1.337(4) . ?
N6 C20 1.342(4) . ?
C7 C8 1.398(4) . ?
C7 H7A 0.9500 . ?
C8 C9 1.400(4) . ?
C9 C10 1.383(4) . ?
C9 H9A 0.9500 . ?
C10 C11 1.501(3) . ?
C11 C12 1.384(4) . ?
C12 C13 1.390(4) . ?
C12 H12A 0.9500 . ?
C13 C14 1.381(4) . ?
C13 H13A 0.9500 . ?
C14 C15 1.376(4) . ?
C14 H14A 0.9500 . ?
C15 H15A 0.9500 . ?
C16 C17 1.455(4) . ?
C16 H16A 0.9500 . ?
C17 C18 1.394(4) . ?
C17 C21 1.398(4) . ?
C18 C19 1.383(4) . ?
C18 H18A 0.9500 . ?
C19 H19A 0.9500 . ?
C20 C21 1.378(4) . ?
C20 H20A 0.9500 . ?
C21 H21A 0.9500 . ?
Cl1 C22 1.758(3) . ?
O1 H1B 0.81(4) . ?
O1 H2B 0.89(4) . ?
Cl2 C22 1.765(3) . ?
Cl3 C22 1.748(3) . ?
C22 H22A 1.0000 . ?

loop_
_cod_related_entry_id
_cod_related_entry_database
_cod_related_entry_code
1 ChemSpider 30652679
